data_7051424
_journal_name_full 'New Journal of Chemistry'
_journal_paper_doi 10.1039/a900562e
_journal_year 1999
_chemical_formula_sum 'C19 H25 Co1.33 N2.67 O8.33'
_chemical_formula_weight 502.66
_space_group_IT_number 13
_symmetry_cell_setting monoclinic
_symmetry_space_group_name_Hall '-P 2yac'
_symmetry_space_group_name_H-M 'P 1 2/n 1'
_cell_angle_alpha 90.00
_cell_angle_beta 90.06(2)
_cell_angle_gamma 90.00
_cell_formula_units_Z 3
_cell_length_a 11.8538(14)
_cell_length_b 7.4146(8)
_cell_length_c 19.448(6)
_cell_measurement_temperature 296(2)
_cell_volume 1709.3(6)
_diffrn_ambient_temperature 296(2)
_exptl_crystal_density_diffrn 1.465
_refine_ls_R_factor_obs 0.0671
_refine_ls_wR_factor_obs 0.1892
_cod_depositor_comments
;
The following automatic conversions were performed:
'_symmetry_cell_setting' value 'Monoclinic' changed to 'monoclinic'
according to '/home/saulius/struct/CIF-dictionaries/cif_core.dic'
dictionary named 'cif_core.dic' version 2.4.1 from 2010-06-29.

Automatic conversion script
Id: cif_fix_enum 1527 2010-12-29 10:47:43Z saulius 
;
_cod_original_sg_symbol_H-M 'P 21/n'
_cod_database_code 7051424

loop_
_symmetry_equiv_pos_as_xyz
'x, y, z'
'-x+1/2, y, -z+1/2'
'-x, -y, -z'
'x-1/2, -y, z-1/2'

loop_
_atom_site_aniso_label
_atom_site_aniso_U_11
_atom_site_aniso_U_22
_atom_site_aniso_U_33
_atom_site_aniso_U_23
_atom_site_aniso_U_13
_atom_site_aniso_U_12
Co1 0.0212(5) 0.0276(6) 0.0230(5) -0.0007(4) -0.0052(4) 0.0011(4)
O1 0.031(2) 0.029(2) 0.055(2) -0.011(2) -0.006(2) 0.003(2)
C1 0.029(3) 0.054(4) 0.023(2) -0.003(2) -0.002(2) 0.007(2)
N1 0.024(2) 0.042(3) 0.024(2) 0.001(2) -0.004(2) 0.005(2)
Co2 0.0214(5) 0.0282(6) 0.0230(5) -0.0007(4) 0.0046(4) -0.0011(4)
C2 0.023(3) 0.060(4) 0.030(3) -0.001(3) -0.004(2) 0.005(2)
N2 0.024(2) 0.042(3) 0.025(2) 0.001(2) 0.003(2) -0.003(2)
O2 0.040(2) 0.030(2) 0.070(3) -0.009(2) 0.003(2) 0.002(2)
O3 0.031(2) 0.028(2) 0.048(2) 0.006(2) 0.000(2) 0.001(2)
C3 0.025(3) 0.034(3) 0.024(3) -0.001(2) -0.004(2) 0.002(2)
O4 0.031(2) 0.029(2) 0.051(2) -0.011(2) 0.005(2) -0.003(2)
C4 0.027(3) 0.066(4) 0.026(3) -0.002(3) 0.000(2) 0.004(3)
C5 0.025(3) 0.068(4) 0.029(3) -0.002(3) -0.005(2) 0.008(3)
O6 0.030(2) 0.027(2) 0.050(2) 0.003(2) -0.001(2) -0.001(2)
C6 0.022(2) 0.017(2) 0.026(2) -0.003(2) -0.004(2) 0.002(2)
C7 0.010(2) 0.019(2) 0.053(3) -0.008(2) -0.014(2) -0.002(2)
C8 0.024(3) 0.069(4) 0.031(3) -0.001(3) 0.004(2) -0.006(3)
C9 0.029(3) 0.069(4) 0.022(3) -0.001(3) -0.001(2) -0.002(3)
C10 0.027(3) 0.035(3) 0.022(2) 0.000(2) 0.003(2) -0.002(2)
C11 0.024(3) 0.058(4) 0.033(3) -0.002(3) 0.001(2) -0.007(2)
C12 0.030(3) 0.054(4) 0.023(3) -0.002(2) 0.001(2) -0.004(2)
C13 0.019(2) 0.017(2) 0.026(2) -0.002(2) 0.003(2) -0.005(2)
C14 0.010(2) 0.020(2) 0.048(3) -0.008(2) 0.012(2) 0.001(2)

loop_
_atom_site_label
_atom_site_type_symbol
_atom_site_fract_x
_atom_site_fract_y
_atom_site_fract_z
_atom_site_U_iso_or_equiv
_atom_site_thermal_displace_type
_atom_site_occupancy
_atom_site_calc_flag
_atom_site_refinement_flags
_atom_site_disorder_group
Co1 Co 0.0000 0.5000 0.5000 0.0239(3) Uani 1 d S .
O1 O 0.1112(3) 0.2884(5) 0.4660(2) 0.0383(9) Uani 1 d . .
C1 C -0.2070(5) 0.5303(8) 0.4052(3) 0.0355(13) Uani 1 d . .
H1 H -0.2441(5) 0.5507(8) 0.4466(3) 0.043 Uiso 1 calc R .
N1 N -0.0958(4) 0.5038(6) 0.4065(2) 0.0299(10) Uani 1 d . .
Co2 Co -0.5000 0.0000 0.5000 0.0242(3) Uani 1 d S .
C2 C -0.2699(5) 0.5288(9) 0.3450(3) 0.0378(13) Uani 1 d . .
H2 H -0.3475(5) 0.5465(9) 0.3467(3) 0.045 Uiso 1 calc R .
N2 N -0.4044(4) 0.0048(6) 0.4063(2) 0.0303(10) Uani 1 d . .
O2 O 0.1628(4) 0.0233(5) 0.4331(3) 0.0468(11) Uani 1 d . .
O3 O -0.1202(3) 0.3435(5) 0.5484(2) 0.0355(9) Uani 1 d . .
C3 C -0.2177(4) 0.5013(7) 0.2828(3) 0.0279(11) Uani 1 d . .
O4 O -0.3886(3) 0.2125(5) 0.5340(2) 0.0371(9) Uani 1 d . .
C4 C -0.1017(5) 0.4736(9) 0.2842(3) 0.0395(14) Uani 1 d . .
H4 H -0.0625(5) 0.4532(9) 0.2435(3) 0.047 Uiso 1 calc R .
C5 C -0.0451(5) 0.4766(9) 0.3461(3) 0.0407(14) Uani 1 d . .
H5 H 0.0325(5) 0.4588(9) 0.3458(3) 0.049 Uiso 1 calc R .
O5 O -0.3374(4) 0.4768(6) 0.5671(2) 0.0462(11) Uiso 1 d . .
O6 O -0.6207(3) 0.1566(5) 0.4516(2) 0.0359(9) Uani 1 d . .
C6 C 0.0844(4) 0.1359(6) 0.4440(2) 0.0217(10) Uani 1 d . .
C7 C -0.0135(3) 0.0947(6) 0.4335(3) 0.0274(11) Uani 1 d . .
H7A H -0.0170(3) -0.0270(6) 0.4167(3) 0.041 Uiso 1 calc R .
H7B H -0.0454(3) 0.1748(6) 0.3999(3) 0.041 Uiso 1 calc R .
H7C H -0.0554(3) 0.1038(6) 0.4756(3) 0.041 Uiso 1 calc R .
C8 C -0.4546(5) -0.0225(9) 0.3459(3) 0.0413(15) Uani 1 d . .
H8 H -0.5322(5) -0.0405(9) 0.3454(3) 0.050 Uiso 1 calc R .
C9 C -0.3982(5) -0.0254(9) 0.2845(3) 0.0402(14) Uani 1 d . .
H9 H -0.4376(5) -0.0456(9) 0.2438(3) 0.048 Uiso 1 calc R .
C10 C -0.2817(4) 0.0018(7) 0.2827(2) 0.0278(11) Uani 1 d . .
C11 C -0.2304(5) 0.0293(9) 0.3450(3) 0.0381(13) Uani 1 d . .
H11 H -0.1528(5) 0.0474(9) 0.3470(3) 0.046 Uiso 1 calc R .
C12 C -0.2927(5) 0.0303(8) 0.4048(3) 0.0359(13) Uani 1 d . .
H12 H -0.2553(5) 0.0497(8) 0.4462(3) 0.043 Uiso 1 calc R .
C13 C -0.4158(4) 0.3648(6) 0.5560(2) 0.0204(9) Uani 1 d . .
C14 C -0.5136(3) 0.4048(6) 0.5666(3) 0.0261(11) Uani 1 d . .
H14A H -0.5175(3) 0.5265(6) 0.5832(3) 0.039 Uiso 1 calc R .
H14B H -0.5448(3) 0.3245(6) 0.6002(3) 0.039 Uiso 1 calc R .
H14C H -0.5558(3) 0.3951(6) 0.5245(3) 0.039 Uiso 1 calc R .
C15 C -0.7172(3) -0.2104(6) 0.2306(3) 0.181(29) Uiso 0.25 d PR .
C16 C -0.7663(3) -0.4495(6) 0.2493(3) 0.222(30) Uiso 0.25 d PR .
C17 C -0.7841(3) -0.6948(6) 0.2305(3) 0.160(25) Uiso 0.25 d PR .
H3A H -0.1181(3) 0.2216(6) 0.5523(3) 0.087(28) Uiso 1 d R .
H6A H -0.6179(3) 0.2805(6) 0.4494(3) 0.118(37) Uiso 1 d R .
H3B H -0.1979(3) 0.3610(6) 0.5534(3) 0.137(42) Uiso 1 d R .
H6B H -0.6789(3) 0.1252(6) 0.4391(3) 0.233(79) Uiso 1 d R .

loop_
_geom_bond_atom_site_label_1
_geom_bond_atom_site_label_2
_geom_bond_distance
_geom_bond_site_symmetry_2
_geom_bond_publ_flag
Co1 O3 2.066(4) . ?
Co1 O3 2.066(4) 3_566 ?
Co1 N1 2.144(4) 3_566 ?
Co1 N1 2.144(4) . ?
Co1 O1 2.154(4) 3_566 ?
Co1 O1 2.154(4) . ?
O1 C6 1.250(6) . ?
C1 N1 1.333(7) . ?
C1 C2 1.389(8) . ?
N1 C5 1.335(7) . ?
Co2 O6 2.068(4) 3_456 ?
Co2 O6 2.068(4) . ?
Co2 N2 2.147(4) . ?
Co2 N2 2.147(4) 3_456 ?
Co2 O4 2.159(4) 3_456 ?
Co2 O4 2.159(4) . ?
C2 C3 1.373(8) . ?
N2 C8 1.332(7) . ?
N2 C12 1.337(7) . ?
O2 C6 1.268(6) . ?
C3 C4 1.391(8) . ?
C3 C3 1.488(10) 2_455 ?
O4 C13 1.249(6) . ?
C4 C5 1.378(8) . ?
O5 C13 1.264(6) . ?
C6 C7 1.217(6) . ?
C8 C9 1.371(8) . ?
C9 C10 1.395(8) . ?
C10 C11 1.371(8) . ?
C10 C10 1.477(10) 2_455 ?
C11 C12 1.379(8) . ?
C13 C14 1.214(6) . ?
C15 C15 1.086(9) 2_355 ?
C15 C16 1.826(2) 2_355 ?
C15 C16 1.90 . ?
C16 C16 0.387(8) 2_355 ?
C16 C15 1.826(2) 2_355 ?
C16 C17 1.87 . ?
C16 C17 1.954(4) 2_355 ?
C17 C17 1.108(10) 2_355 ?
C17 C16 1.954(4) 2_355 ?
